data_4514595
loop_
_publ_author_name
'Wu, Tien-Lin'
'Lo, Shih-Han'
'Chang, Yu-Che'
'Huang, Min-Jie'
'Cheng, Chien-Hong'

_publ_section_title
;
 Steric Switching for Thermally Activated Delayed Fluorescence by
 Controlling the Dihedral Angles between Donor and Acceptor in Organoboron
 Emitters.
;
_journal_issue 11
_journal_name_full 'ACS applied materials &amp; interfaces'
_journal_page_first 10768
_journal_page_last 10776
_journal_paper_doi 10.1021/acsami.8b21568
_journal_volume 11
_journal_year 2019
_chemical_formula_sum 'C63 H62 B N3'
_chemical_formula_weight 871.96
_space_group_crystal_system triclinic
_space_group_IT_number 2
_space_group_name_Hall '-P 1'
_space_group_name_H-M_alt 'P -1'
_symmetry_space_group_name_Hall '-P 1'
_symmetry_space_group_name_H-M 'P -1'
_atom_sites_solution_hydrogens geom
_audit_creation_method SHELXL-2014/6
_cell_angle_alpha 69.176(10)
_cell_angle_beta 89.731(10)
_cell_angle_gamma 63.458(10)
_cell_formula_units_Z 2
_cell_length_a 13.080(7)
_cell_length_b 13.557(7)
_cell_length_c 17.885(9)
_cell_measurement_reflns_used 2613
_cell_measurement_temperature 100(2)
_cell_measurement_theta_max 21.5040
_cell_measurement_theta_min 2.4793
_cell_volume 2606(2)
_computing_cell_refinement 'SAINT V8.34A (Bruker AXS Inc., 2013)'
_computing_data_collection 'Bruker APEX2'
_computing_data_reduction 'SAINT V8.34A (Bruker AXS Inc., 2013)'
_computing_molecular_graphics 'Bruker SHELXTL'
_computing_publication_material 'Bruker SHELXTL'
_computing_structure_refinement 'SHELXL-2014/6 (Sheldrick, 2014)'
_diffrn_ambient_temperature 100(2)
_diffrn_detector_area_resol_mean 8.3333
_diffrn_measured_fraction_theta_full 0.987
_diffrn_measured_fraction_theta_max 0.971
_diffrn_measurement_device_type 'Bruker APEX-II CCD'
_diffrn_measurement_method '\f and \w scans'
_diffrn_radiation_type MoK\a
_diffrn_radiation_wavelength 0.71073
_diffrn_reflns_av_R_equivalents 0.1033
_diffrn_reflns_av_unetI/netI 0.1232
_diffrn_reflns_Laue_measured_fraction_full 0.987
_diffrn_reflns_Laue_measured_fraction_max 0.971
_diffrn_reflns_limit_h_max 14
_diffrn_reflns_limit_h_min -16
_diffrn_reflns_limit_k_max 17
_diffrn_reflns_limit_k_min -17
_diffrn_reflns_limit_l_max 22
_diffrn_reflns_limit_l_min -22
_diffrn_reflns_number 38037
_diffrn_reflns_point_group_measured_fraction_full 0.987
_diffrn_reflns_point_group_measured_fraction_max 0.971
_diffrn_reflns_theta_full 25.242
_diffrn_reflns_theta_max 26.841
_diffrn_reflns_theta_min 1.239
_exptl_absorpt_coefficient_mu 0.064
_exptl_absorpt_correction_T_max 0.9485
_exptl_absorpt_correction_T_min 0.7467
_exptl_absorpt_correction_type multi-scan
_exptl_absorpt_process_details 'SADABS V2014/4 (Bruker AXS Inc.)'
_exptl_crystal_colour Colorless
_exptl_crystal_density_diffrn 1.111
_exptl_crystal_density_meas ?
_exptl_crystal_density_method 'not measured'
_exptl_crystal_description Lump
_exptl_crystal_F_000 932
_exptl_crystal_size_max 0.17
_exptl_crystal_size_mid 0.15
_exptl_crystal_size_min 0.09
_refine_diff_density_max 0.636
_refine_diff_density_min -0.376
_refine_diff_density_rms 0.082
_refine_ls_extinction_method none
_refine_ls_goodness_of_fit_ref 1.001
_refine_ls_hydrogen_treatment constr
_refine_ls_matrix_type full
_refine_ls_number_parameters 614
_refine_ls_number_reflns 10880
_refine_ls_number_restraints 0
_refine_ls_restrained_S_all 1.001
_refine_ls_R_factor_all 0.1596
_refine_ls_R_factor_gt 0.0830
_refine_ls_shift/su_max 0.001
_refine_ls_shift/su_mean 0.000
_refine_ls_structure_factor_coef Fsqd
_refine_ls_weighting_details 'w=1/[\s^2^(Fo^2^)+(0.1302P)^2^] where P=(Fo^2^+2Fc^2^)/3'
_refine_ls_weighting_scheme calc
_refine_ls_wR_factor_gt 0.2060
_refine_ls_wR_factor_ref 0.2561
_reflns_Friedel_coverage 0.000
_reflns_number_gt 5463
_reflns_number_total 10880
_reflns_threshold_expression 'I > 2\s(I)'
_cod_data_source_file am8b21568_si_004.cif
_cod_data_source_block mo_170654lt_0m_a_sq
_cod_depositor_comments
;
The following automatic conversions were performed:

'_exptl_crystal_density_meas' value 'not measured' was changed to '?'
- the value is perceived as not measured.

Automatic conversion script
Id: cif_fix_values 4973 2017-02-22 13:04:09Z antanas 
;
_cod_database_code 4514595
_shelx_space_group_comment
;
The symmetry employed for this shelxl refinement is uniquely defined
by the following loop, which should always be used as a source of
symmetry information in preference to the above space-group names.
They are only intended as comments.
;
_shelxl_version_number 2014/6

loop_
_space_group_symop_operation_xyz
'x, y, z'
'-x, -y, -z'

loop_
_atom_site_label
_atom_site_type_symbol
_atom_site_fract_x
_atom_site_fract_y
_atom_site_fract_z
_atom_site_U_iso_or_equiv
_atom_site_adp_type
_atom_site_occupancy
_atom_site_site_symmetry_order
_atom_site_calc_flag
_atom_site_refinement_flags_posn
_atom_site_refinement_flags_adp
B1 B 0.7269(3) 0.3828(3) 0.3520(2) 0.0241(8) Uani 1 1 d . .
C1 C 0.6120(3) 0.3274(3) 0.27491(17) 0.0218(7) Uani 1 1 d . .
C2 C 0.5570(3) 0.3417(3) 0.20150(18) 0.0259(7) Uani 1 1 d . .
H2 H 0.5159 0.2986 0.2025 0.031 Uiso 1 1 calc R U
C3 C 0.5628(3) 0.4171(3) 0.12900(19) 0.0286(8) Uani 1 1 d . .
H3 H 0.5263 0.4253 0.0798 0.034 Uiso 1 1 calc R U
C4 C 0.6209(3) 0.4824(3) 0.12562(18) 0.0264(7) Uani 1 1 d . .
C5 C 0.6717(3) 0.4706(3) 0.19714(18) 0.0268(7) Uani 1 1 d . .
H5 H 0.7106 0.5160 0.1950 0.032 Uiso 1 1 calc R U
C6 C 0.6687(3) 0.3950(3) 0.27305(18) 0.0231(7) Uani 1 1 d . .
C7 C 0.7148(3) 0.2964(3) 0.42824(17) 0.0224(7) Uani 1 1 d . .
C8 C 0.7617(3) 0.2757(3) 0.50658(17) 0.0253(7) Uani 1 1 d . .
H8 H 0.7981 0.3206 0.5114 0.030 Uiso 1 1 calc R U
C9 C 0.7566(3) 0.1935(3) 0.57546(17) 0.0232(7) Uani 1 1 d . .
C10 C 0.7076(3) 0.1242(3) 0.56890(18) 0.0252(7) Uani 1 1 d . .
H10 H 0.7066 0.0647 0.6167 0.030 Uiso 1 1 calc R U
C11 C 0.6609(3) 0.1403(3) 0.49462(17) 0.0243(7) Uani 1 1 d . .
H11 H 0.6284 0.0915 0.4912 0.029 Uiso 1 1 calc R U
C12 C 0.6606(3) 0.2281(3) 0.42399(17) 0.0219(7) Uani 1 1 d . .
C13 C 0.5624(3) 0.1689(3) 0.34806(17) 0.0240(7) Uani 1 1 d . .
C14 C 0.4522(3) 0.1952(3) 0.3644(2) 0.0322(8) Uani 1 1 d . .
H14 H 0.4051 0.2670 0.3720 0.039 Uiso 1 1 calc R U
C15 C 0.4111(3) 0.1150(3) 0.3696(2) 0.0366(9) Uani 1 1 d . .
H15 H 0.3354 0.1314 0.3808 0.044 Uiso 1 1 calc R U
C16 C 0.4804(3) 0.0121(3) 0.3586(2) 0.0372(9) Uani 1 1 d . .
H16 H 0.4527 -0.0433 0.3631 0.045 Uiso 1 1 calc R U
C17 C 0.5889(3) -0.0125(3) 0.3411(2) 0.0369(9) Uani 1 1 d . .
H17 H 0.6352 -0.0834 0.3323 0.044 Uiso 1 1 calc R U
C18 C 0.6308(3) 0.0662(3) 0.3363(2) 0.0316(8) Uani 1 1 d . .
H18 H 0.7065 0.0493 0.3249 0.038 Uiso 1 1 calc R U
C19 C 0.5377(3) 0.6737(3) 0.00655(18) 0.0307(8) Uani 1 1 d . .
C20 C 0.4277(3) 0.7063(3) 0.0255(2) 0.0377(9) Uani 1 1 d . .
H20 H 0.4158 0.6537 0.0720 0.045 Uiso 1 1 calc R U
C21 C 0.3359(4) 0.8146(3) -0.0230(2) 0.0471(10) Uani 1 1 d . .
H21 H 0.2602 0.8368 -0.0103 0.057 Uiso 1 1 calc R U
C22 C 0.3532(4) 0.8916(4) -0.0904(2) 0.0512(11) Uani 1 1 d . .
H22 H 0.2893 0.9656 -0.1250 0.061 Uiso 1 1 calc R U
C23 C 0.4627(4) 0.8606(3) -0.1070(2) 0.0460(10) Uani 1 1 d . .
H23 H 0.4740 0.9148 -0.1529 0.055 Uiso 1 1 calc R U
C24 C 0.5567(3) 0.7538(3) -0.05941(19) 0.0368(9) Uani 1 1 d . .
C25 C 0.6823(4) 0.7197(3) -0.0695(2) 0.0418(10) Uani 1 1 d . .
C26 C 0.7462(3) 0.5879(3) -0.0533(2) 0.0369(9) Uani 1 1 d . .
C27 C 0.8316(4) 0.5381(4) -0.0946(2) 0.0494(11) Uani 1 1 d . .
H27 H 0.8454 0.5900 -0.1406 0.059 Uiso 1 1 calc R U
C28 C 0.8973(4) 0.4155(4) -0.0712(2) 0.0555(11) Uani 1 1 d . .
H28 H 0.9554 0.3836 -0.1005 0.067 Uiso 1 1 calc R U
C29 C 0.8774(4) 0.3406(4) -0.0052(2) 0.0512(11) Uani 1 1 d . .
H29 H 0.9232 0.2561 0.0125 0.061 Uiso 1 1 calc R U
C30 C 0.7914(4) 0.3876(3) 0.0355(2) 0.0416(9) Uani 1 1 d . .
H30 H 0.7785 0.3347 0.0813 0.050 Uiso 1 1 calc R U
C31 C 0.7232(3) 0.5096(3) 0.01153(19) 0.0338(8) Uani 1 1 d . .
C32 C 0.6914(4) 0.7977(4) -0.1526(2) 0.0588(12) Uani 1 1 d . .
H32A H 0.7734 0.7724 -0.1562 0.088 Uiso 1 1 calc R U
H32B H 0.6521 0.8819 -0.1594 0.088 Uiso 1 1 calc R U
H32C H 0.6543 0.7887 -0.1955 0.088 Uiso 1 1 calc R U
C33 C 0.7402(4) 0.7378(4) -0.0039(2) 0.0543(12) Uani 1 1 d . .
H33A H 0.7363 0.6880 0.0502 0.081 Uiso 1 1 calc R U
H33B H 0.6992 0.8224 -0.0117 0.081 Uiso 1 1 calc R U
H33C H 0.8216 0.7145 -0.0087 0.081 Uiso 1 1 calc R U
C34 C 0.7948(3) 0.4533(3) 0.35214(17) 0.0254(7) Uani 1 1 d . .
C35 C 0.7374(3) 0.5655(3) 0.3566(2) 0.0309(8) Uani 1 1 d . .
C36 C 0.7986(3) 0.6287(3) 0.3526(2) 0.0358(9) Uani 1 1 d . .
H36 H 0.7598 0.7044 0.3565 0.043 Uiso 1 1 calc R U
C37 C 0.9121(3) 0.5858(3) 0.3432(2) 0.0339(8) Uani 1 1 d . .
C38 C 0.9680(3) 0.4746(3) 0.3396(2) 0.0343(8) Uani 1 1 d . .
H38 H 1.0472 0.4429 0.3338 0.041 Uiso 1 1 calc R U
C39 C 0.9109(3) 0.4075(3) 0.34417(18) 0.0282(8) Uani 1 1 d . .
C40 C 0.6119(3) 0.6195(3) 0.3652(2) 0.0398(9) Uani 1 1 d . .
H40 H 0.5861 0.5582 0.3715 0.048 Uiso 1 1 calc R U
C41 C 0.5344(3) 0.7306(3) 0.2896(3) 0.0517(11) Uani 1 1 d . .
H41A H 0.5585 0.7921 0.2807 0.078 Uiso 1 1 calc R U
H41B H 0.4533 0.7619 0.2972 0.078 Uiso 1 1 calc R U
H41C H 0.5415 0.7092 0.2422 0.078 Uiso 1 1 calc R U
C42 C 0.5951(4) 0.6472(3) 0.4409(2) 0.0487(10) Uani 1 1 d . .
H42A H 0.6485 0.5760 0.4883 0.073 Uiso 1 1 calc R U
H42B H 0.5148 0.6700 0.4489 0.073 Uiso 1 1 calc R U
H42C H 0.6112 0.7136 0.4342 0.073 Uiso 1 1 calc R U
C43 C 0.9781(3) 0.2843(3) 0.3429(2) 0.0367(9) Uani 1 1 d . .
H43 H 0.9204 0.2553 0.3410 0.044 Uiso 1 1 calc R U
C44 C 1.0342(4) 0.2828(4) 0.2684(2) 0.0531(11) Uani 1 1 d . .
H44A H 1.0958 0.3049 0.2697 0.080 Uiso 1 1 calc R U
H44B H 0.9753 0.3405 0.2190 0.080 Uiso 1 1 calc R U
H44C H 1.0675 0.2022 0.2683 0.080 Uiso 1 1 calc R U
C45 C 1.0662(4) 0.1959(3) 0.4213(2) 0.0504(10) Uani 1 1 d . .
H45A H 1.1237 0.2217 0.4266 0.076 Uiso 1 1 calc R U
H45B H 1.1054 0.1159 0.4199 0.076 Uiso 1 1 calc R U
H45C H 1.0260 0.1929 0.4678 0.076 Uiso 1 1 calc R U
C46 C 0.9736(3) 0.6590(3) 0.3348(2) 0.0428(10) Uani 1 1 d . .
H46 H 1.0542 0.6118 0.3269 0.051 Uiso 1 1 calc R U
C47 C 0.9129(5) 0.7758(4) 0.2590(3) 0.0777(16) Uani 1 1 d . .
H47A H 0.9027 0.7578 0.2120 0.117 Uiso 1 1 calc R U
H47B H 0.9604 0.8167 0.2490 0.117 Uiso 1 1 calc R U
H47C H 0.8367 0.8279 0.2674 0.117 Uiso 1 1 calc R U
C48 C 0.9838(5) 0.6832(5) 0.4089(3) 0.0807(17) Uani 1 1 d . .
H48A H 0.9062 0.7239 0.4207 0.121 Uiso 1 1 calc R U
H48B H 1.0208 0.7344 0.3993 0.121 Uiso 1 1 calc R U
H48C H 1.0312 0.6071 0.4552 0.121 Uiso 1 1 calc R U
C49 C 0.7587(3) 0.2570(3) 0.68846(18) 0.0252(7) Uani 1 1 d . .
C50 C 0.6773(3) 0.3740(3) 0.6432(2) 0.0313(8) Uani 1 1 d . .
H50 H 0.6477 0.3970 0.5879 0.038 Uiso 1 1 calc R U
C51 C 0.6383(3) 0.4584(3) 0.6767(2) 0.0398(9) Uani 1 1 d . .
H51 H 0.5805 0.5385 0.6452 0.048 Uiso 1 1 calc R U
C52 C 0.6839(4) 0.4257(3) 0.7566(2) 0.0461(10) Uani 1 1 d . .
H52 H 0.6615 0.4844 0.7793 0.055 Uiso 1 1 calc R U
C53 C 0.7610(3) 0.3092(3) 0.8023(2) 0.0412(9) Uani 1 1 d . .
H53 H 0.7902 0.2874 0.8575 0.049 Uiso 1 1 calc R U
C54 C 0.7987(3) 0.2207(3) 0.77144(19) 0.0307(8) Uani 1 1 d . .
C55 C 0.8703(3) 0.0880(3) 0.82283(19) 0.0330(8) Uani 1 1 d . .
C56 C 0.9547(3) 0.0304(3) 0.77410(18) 0.0279(7) Uani 1 1 d . .
C57 C 1.0654(3) -0.0633(3) 0.8068(2) 0.0332(8) Uani 1 1 d . .
H57 H 1.0933 -0.0919 0.8633 0.040 Uiso 1 1 calc R U
C58 C 1.1372(3) -0.1173(3) 0.7616(2) 0.0338(8) Uani 1 1 d . .
H58 H 1.2137 -0.1811 0.7861 0.041 Uiso 1 1 calc R U
C59 C 1.0963(3) -0.0774(3) 0.6797(2) 0.0301(8) Uani 1 1 d . .
H59 H 1.1442 -0.1155 0.6477 0.036 Uiso 1 1 calc R U
C60 C 0.9872(3) 0.0168(3) 0.64443(19) 0.0273(7) Uani 1 1 d . .
H60 H 0.9604 0.0448 0.5878 0.033 Uiso 1 1 calc R U
C61 C 0.9154(3) 0.0717(3) 0.69073(17) 0.0229(7) Uani 1 1 d . .
C62 C 0.9332(3) 0.0633(4) 0.9039(2) 0.0463(10) Uani 1 1 d . .
H62A H 0.9858 0.0983 0.8942 0.069 Uiso 1 1 calc R U
H62B H 0.9783 -0.0236 0.9349 0.069 Uiso 1 1 calc R U
H62C H 0.8763 0.0991 0.9348 0.069 Uiso 1 1 calc R U
C63 C 0.7877(3) 0.0333(3) 0.8404(2) 0.0426(9) Uani 1 1 d . .
H63A H 0.7287 0.0737 0.8684 0.064 Uiso 1 1 calc R U
H63B H 0.8321 -0.0525 0.8749 0.064 Uiso 1 1 calc R U
H63C H 0.7496 0.0439 0.7890 0.064 Uiso 1 1 calc R U
N1 N 0.6092(2) 0.2472(2) 0.34855(14) 0.0225(6) Uani 1 1 d . .
N2 N 0.6319(3) 0.5588(2) 0.05011(15) 0.0309(7) Uani 1 1 d . .
N3 N 0.8050(2) 0.1698(2) 0.65528(14) 0.0251(6) Uani 1 1 d . .

loop_
_atom_site_aniso_label
_atom_site_aniso_U_11
_atom_site_aniso_U_22
_atom_site_aniso_U_33
_atom_site_aniso_U_23
_atom_site_aniso_U_13
_atom_site_aniso_U_12
B1 0.024(2) 0.0272(19) 0.0260(18) -0.0151(15) 0.0044(15) -0.0131(16)
C1 0.0255(18) 0.0238(16) 0.0223(15) -0.0119(13) 0.0039(13) -0.0146(14)
C2 0.0272(18) 0.0302(17) 0.0294(17) -0.0171(14) 0.0034(14) -0.0169(15)
C3 0.035(2) 0.0360(18) 0.0225(16) -0.0136(14) 0.0032(14) -0.0218(16)
C4 0.0311(19) 0.0331(18) 0.0210(15) -0.0122(14) 0.0048(13) -0.0191(15)
C5 0.0304(19) 0.0302(17) 0.0270(17) -0.0121(14) 0.0036(14) -0.0195(15)
C6 0.0246(18) 0.0259(16) 0.0253(16) -0.0117(13) 0.0042(13) -0.0161(14)
C7 0.0246(17) 0.0256(16) 0.0231(15) -0.0113(13) 0.0015(13) -0.0157(14)
C8 0.0293(19) 0.0307(17) 0.0254(16) -0.0144(14) 0.0023(13) -0.0193(15)
C9 0.0245(18) 0.0307(17) 0.0200(15) -0.0134(13) 0.0013(13) -0.0151(14)
C10 0.0301(19) 0.0266(17) 0.0237(16) -0.0103(13) 0.0054(13) -0.0171(15)
C11 0.0256(18) 0.0269(16) 0.0276(16) -0.0125(14) 0.0018(13) -0.0170(14)
C12 0.0240(17) 0.0239(16) 0.0234(15) -0.0113(13) 0.0039(13) -0.0145(14)
C13 0.0292(19) 0.0292(17) 0.0210(15) -0.0090(13) 0.0025(13) -0.0205(15)
C14 0.033(2) 0.0384(19) 0.0354(18) -0.0178(15) 0.0049(15) -0.0228(16)
C15 0.035(2) 0.047(2) 0.038(2) -0.0134(17) 0.0062(16) -0.0311(18)
C16 0.044(2) 0.041(2) 0.039(2) -0.0153(17) 0.0066(17) -0.0317(19)
C17 0.040(2) 0.0352(19) 0.048(2) -0.0225(17) 0.0087(17) -0.0241(17)
C18 0.033(2) 0.0336(19) 0.0389(19) -0.0188(16) 0.0064(15) -0.0207(16)
C19 0.040(2) 0.0364(19) 0.0238(17) -0.0144(15) 0.0001(15) -0.0232(17)
C20 0.048(2) 0.041(2) 0.0299(18) -0.0152(16) 0.0077(17) -0.0247(19)
C21 0.045(3) 0.049(2) 0.043(2) -0.0176(19) 0.0057(19) -0.019(2)
C22 0.057(3) 0.047(2) 0.035(2) -0.0079(18) -0.003(2) -0.019(2)
C23 0.059(3) 0.044(2) 0.034(2) -0.0100(18) 0.0037(19) -0.028(2)
C24 0.054(3) 0.043(2) 0.0237(17) -0.0108(16) 0.0014(16) -0.033(2)
C25 0.055(3) 0.050(2) 0.0301(19) -0.0095(17) 0.0060(17) -0.038(2)
C26 0.042(2) 0.055(2) 0.0269(18) -0.0150(17) 0.0079(16) -0.0344(19)
C27 0.056(3) 0.064(3) 0.037(2) -0.015(2) 0.0177(19) -0.040(2)
C28 0.056(3) 0.062(3) 0.052(3) -0.025(2) 0.027(2) -0.030(2)
C29 0.052(3) 0.052(2) 0.054(2) -0.025(2) 0.019(2) -0.025(2)
C30 0.050(3) 0.052(2) 0.0333(19) -0.0179(18) 0.0130(18) -0.032(2)
C31 0.040(2) 0.047(2) 0.0225(16) -0.0137(16) 0.0017(15) -0.0271(18)
C32 0.072(3) 0.063(3) 0.050(2) -0.011(2) 0.017(2) -0.047(3)
C33 0.072(3) 0.065(3) 0.052(2) -0.025(2) 0.006(2) -0.052(3)
C34 0.035(2) 0.0276(17) 0.0195(15) -0.0076(13) 0.0022(14) -0.0205(15)
C35 0.032(2) 0.0303(18) 0.0372(19) -0.0130(15) 0.0007(15) -0.0207(16)
C36 0.040(2) 0.0328(19) 0.045(2) -0.0177(16) 0.0028(17) -0.0238(17)
C37 0.034(2) 0.0319(19) 0.042(2) -0.0123(16) 0.0015(16) -0.0229(16)
C38 0.031(2) 0.0359(19) 0.043(2) -0.0155(16) 0.0049(16) -0.0213(16)
C39 0.036(2) 0.0344(18) 0.0247(16) -0.0145(14) 0.0055(14) -0.0228(16)
C40 0.034(2) 0.0298(19) 0.062(2) -0.0190(18) 0.0057(18) -0.0191(17)
C41 0.034(2) 0.045(2) 0.075(3) -0.023(2) -0.005(2) -0.0180(19)
C42 0.045(3) 0.044(2) 0.067(3) -0.030(2) 0.021(2) -0.023(2)
C43 0.037(2) 0.044(2) 0.050(2) -0.0257(18) 0.0189(17) -0.0309(18)
C44 0.061(3) 0.061(3) 0.063(3) -0.040(2) 0.032(2) -0.039(2)
C45 0.044(3) 0.040(2) 0.069(3) -0.027(2) 0.012(2) -0.0178(19)
C46 0.037(2) 0.040(2) 0.065(3) -0.0208(19) 0.0051(19) -0.0283(18)
C47 0.083(4) 0.068(3) 0.094(4) -0.014(3) 0.004(3) -0.058(3)
C48 0.100(4) 0.116(4) 0.084(4) -0.050(3) 0.016(3) -0.091(4)
C49 0.0258(18) 0.0360(18) 0.0240(16) -0.0158(14) 0.0055(13) -0.0201(15)
C50 0.035(2) 0.0333(19) 0.0294(17) -0.0150(15) 0.0052(15) -0.0175(16)
C51 0.039(2) 0.036(2) 0.044(2) -0.0199(17) 0.0106(17) -0.0141(17)
C52 0.050(3) 0.049(2) 0.047(2) -0.032(2) 0.0078(19) -0.020(2)
C53 0.040(2) 0.051(2) 0.037(2) -0.0280(18) 0.0040(17) -0.0177(19)
C54 0.031(2) 0.0377(19) 0.0294(17) -0.0184(15) 0.0056(14) -0.0169(16)
C55 0.034(2) 0.042(2) 0.0224(16) -0.0134(15) 0.0020(14) -0.0175(17)
C56 0.033(2) 0.0331(18) 0.0224(16) -0.0105(14) 0.0035(14) -0.0198(16)
C57 0.032(2) 0.0367(19) 0.0280(17) -0.0096(15) -0.0021(15) -0.0160(17)
C58 0.029(2) 0.0374(19) 0.0346(19) -0.0142(16) -0.0012(15) -0.0150(16)
C59 0.032(2) 0.0315(18) 0.0366(19) -0.0167(15) 0.0096(15) -0.0207(16)
C60 0.035(2) 0.0287(17) 0.0261(16) -0.0118(14) 0.0046(14) -0.0215(16)
C61 0.0292(18) 0.0229(16) 0.0208(15) -0.0066(13) 0.0014(13) -0.0174(14)
C62 0.045(3) 0.059(2) 0.0271(19) -0.0231(18) -0.0024(17) -0.013(2)
C63 0.041(2) 0.050(2) 0.0327(19) -0.0104(17) 0.0112(17) -0.0228(19)
N1 0.0274(15) 0.0290(14) 0.0223(13) -0.0123(11) 0.0019(11) -0.0207(12)
N2 0.0393(18) 0.0373(16) 0.0241(14) -0.0126(12) 0.0076(13) -0.0244(14)
N3 0.0297(16) 0.0282(14) 0.0220(13) -0.0123(11) 0.0020(11) -0.0157(12)

loop_
_atom_type_symbol
_atom_type_description
_atom_type_scat_dispersion_real
_atom_type_scat_dispersion_imag
_atom_type_scat_source
C C 0.0033 0.0016 'International Tables Vol C Tables 4.2.6.8 and 6.1.1.4'
H H 0.0000 0.0000 'International Tables Vol C Tables 4.2.6.8 and 6.1.1.4'
B B 0.0013 0.0007 'International Tables Vol C Tables 4.2.6.8 and 6.1.1.4'
N N 0.0061 0.0033 'International Tables Vol C Tables 4.2.6.8 and 6.1.1.4'

loop_
_geom_angle_atom_site_label_1
_geom_angle_atom_site_label_2
_geom_angle_atom_site_label_3
_geom_angle
C7 B1 C6 114.2(3)
C7 B1 C34 123.9(3)
C6 B1 C34 121.9(3)
N1 C1 C6 120.6(3)
N1 C1 C2 119.8(3)
C6 C1 C2 119.6(3)
C3 C2 C1 120.0(3)
C3 C2 H2 120.0
C1 C2 H2 120.0
C2 C3 C4 121.3(3)
C2 C3 H3 119.3
C4 C3 H3 119.3
C5 C4 C3 118.5(3)
C5 C4 N2 119.2(3)
C3 C4 N2 122.4(3)
C4 C5 C6 122.8(3)
C4 C5 H5 118.6
C6 C5 H5 118.6
C5 C6 C1 117.7(3)
C5 C6 B1 121.8(3)
C1 C6 B1 120.5(3)
C8 C7 C12 116.9(3)
C8 C7 B1 121.8(3)
C12 C7 B1 121.2(3)
C9 C8 C7 122.3(3)
C9 C8 H8 118.9
C7 C8 H8 118.9
C8 C9 C10 119.3(3)
C8 C9 N3 123.2(3)
C10 C9 N3 117.4(3)
C11 C10 C9 121.0(3)
C11 C10 H10 119.5
C9 C10 H10 119.5
C10 C11 C12 120.2(3)
C10 C11 H11 119.9
C12 C11 H11 119.9
C11 C12 N1 120.1(3)
C11 C12 C7 120.2(3)
N1 C12 C7 119.7(3)
C18 C13 C14 121.2(3)
C18 C13 N1 119.4(3)
C14 C13 N1 119.4(3)
C13 C14 C15 118.9(3)
C13 C14 H14 120.5
C15 C14 H14 120.5
C16 C15 C14 119.5(4)
C16 C15 H15 120.2
C14 C15 H15 120.2
C17 C16 C15 121.2(3)
C17 C16 H16 119.4
C15 C16 H16 119.4
C16 C17 C18 119.7(3)
C16 C17 H17 120.1
C18 C17 H17 120.1
C13 C18 C17 119.4(3)
C13 C18 H18 120.3
C17 C18 H18 120.3
C20 C19 C24 120.1(3)
C20 C19 N2 121.6(3)
C24 C19 N2 118.2(3)
C21 C20 C19 119.9(3)
C21 C20 H20 120.0
C19 C20 H20 120.0
C20 C21 C22 120.1(4)
C20 C21 H21 120.0
C22 C21 H21 120.0
C23 C22 C21 119.6(4)
C23 C22 H22 120.2
C21 C22 H22 120.2
C22 C23 C24 122.0(4)
C22 C23 H23 119.0
C24 C23 H23 119.0
C23 C24 C19 118.2(4)
C23 C24 C25 124.4(3)
C19 C24 C25 117.3(3)
C26 C25 C24 108.6(3)
C26 C25 C32 112.3(3)
C24 C25 C32 112.5(3)
C26 C25 C33 107.3(3)
C24 C25 C33 108.3(3)
C32 C25 C33 107.7(3)
C27 C26 C31 117.8(4)
C27 C26 C25 124.4(3)
C31 C26 C25 117.7(3)
C28 C27 C26 122.1(4)
C28 C27 H27 118.9
C26 C27 H27 118.9
C29 C28 C27 119.0(4)
C29 C28 H28 120.5
C27 C28 H28 120.5
C28 C29 C30 120.0(4)
C28 C29 H29 120.0
C30 C29 H29 120.0
C29 C30 C31 121.6(4)
C29 C30 H30 119.2
C31 C30 H30 119.2
C30 C31 N2 122.3(3)
C30 C31 C26 119.3(4)
N2 C31 C26 118.4(3)
C25 C32 H32A 109.5
C25 C32 H32B 109.5
H32A C32 H32B 109.5
C25 C32 H32C 109.5
H32A C32 H32C 109.5
H32B C32 H32C 109.5
C25 C33 H33A 109.5
C25 C33 H33B 109.5
H33A C33 H33B 109.5
C25 C33 H33C 109.5
H33A C33 H33C 109.5
H33B C33 H33C 109.5
C39 C34 C35 119.3(3)
C39 C34 B1 120.6(3)
C35 C34 B1 120.1(3)
C36 C35 C34 118.8(3)
C36 C35 C40 119.6(3)
C34 C35 C40 121.6(3)
C37 C36 C35 122.6(3)
C37 C36 H36 118.7
C35 C36 H36 118.7
C36 C37 C38 118.0(3)
C36 C37 C46 121.2(3)
C38 C37 C46 120.8(4)
C37 C38 C39 121.5(4)
C37 C38 H38 119.2
C39 C38 H38 119.2
C34 C39 C38 119.8(3)
C34 C39 C43 121.2(3)
C38 C39 C43 119.0(3)
C35 C40 C42 112.1(3)
C35 C40 C41 112.1(3)
C42 C40 C41 110.8(3)
C35 C40 H40 107.2
C42 C40 H40 107.2
C41 C40 H40 107.2
C40 C41 H41A 109.5
C40 C41 H41B 109.5
H41A C41 H41B 109.5
C40 C41 H41C 109.5
H41A C41 H41C 109.5
H41B C41 H41C 109.5
C40 C42 H42A 109.5
C40 C42 H42B 109.5
H42A C42 H42B 109.5
C40 C42 H42C 109.5
H42A C42 H42C 109.5
H42B C42 H42C 109.5
C39 C43 C44 114.2(3)
C39 C43 C45 111.4(3)
C44 C43 C45 111.5(3)
C39 C43 H43 106.4
C44 C43 H43 106.4
C45 C43 H43 106.4
C43 C44 H44A 109.5
C43 C44 H44B 109.5
H44A C44 H44B 109.5
C43 C44 H44C 109.5
H44A C44 H44C 109.5
H44B C44 H44C 109.5
C43 C45 H45A 109.5
C43 C45 H45B 109.5
H45A C45 H45B 109.5
C43 C45 H45C 109.5
H45A C45 H45C 109.5
H45B C45 H45C 109.5
C48 C46 C37 112.7(3)
C48 C46 C47 111.1(4)
C37 C46 C47 110.0(3)
C48 C46 H46 107.6
C37 C46 H46 107.6
C47 C46 H46 107.6
C46 C47 H47A 109.5
C46 C47 H47B 109.5
H47A C47 H47B 109.5
C46 C47 H47C 109.5
H47A C47 H47C 109.5
H47B C47 H47C 109.5
C46 C48 H48A 109.5
C46 C48 H48B 109.5
H48A C48 H48B 109.5
C46 C48 H48C 109.5
H48A C48 H48C 109.5
H48B C48 H48C 109.5
C50 C49 N3 122.7(3)
C50 C49 C54 119.9(3)
N3 C49 C54 117.4(3)
C51 C50 C49 121.1(3)
C51 C50 H50 119.4
C49 C50 H50 119.4
C50 C51 C52 119.4(3)
C50 C51 H51 120.3
C52 C51 H51 120.3
C53 C52 C51 119.5(3)
C53 C52 H52 120.2
C51 C52 H52 120.2
C52 C53 C54 122.4(3)
C52 C53 H53 118.8
C54 C53 H53 118.8
C53 C54 C49 117.3(3)
C53 C54 C55 124.0(3)
C49 C54 C55 118.4(3)
C54 C55 C56 108.5(3)
C54 C55 C62 112.4(3)
C56 C55 C62 111.4(3)
C54 C55 C63 108.1(3)
C56 C55 C63 108.3(3)
C62 C55 C63 108.0(3)
C57 C56 C61 117.7(3)
C57 C56 C55 124.5(3)
C61 C56 C55 117.7(3)
C58 C57 C56 122.9(3)
C58 C57 H57 118.5
C56 C57 H57 118.5
C57 C58 C59 118.8(3)
C57 C58 H58 120.6
C59 C58 H58 120.6
C60 C59 C58 120.2(3)
C60 C59 H59 119.9
C58 C59 H59 119.9
C59 C60 C61 120.5(3)
C59 C60 H60 119.7
C61 C60 H60 119.7
C60 C61 N3 121.2(3)
C60 C61 C56 119.8(3)
N3 C61 C56 119.0(3)
C55 C62 H62A 109.5
C55 C62 H62B 109.5
H62A C62 H62B 109.5
C55 C62 H62C 109.5
H62A C62 H62C 109.5
H62B C62 H62C 109.5
C55 C63 H63A 109.5
C55 C63 H63B 109.5
H63A C63 H63B 109.5
C55 C63 H63C 109.5
H63A C63 H63C 109.5
H63B C63 H63C 109.5
C1 N1 C12 123.6(2)
C1 N1 C13 119.3(2)
C12 N1 C13 116.8(2)
C31 N2 C19 119.6(3)
C31 N2 C4 119.3(3)
C19 N2 C4 119.4(3)
C61 N3 C49 119.3(2)
C61 N3 C9 117.7(2)
C49 N3 C9 121.1(2)

loop_
_geom_bond_atom_site_label_1
_geom_bond_atom_site_label_2
_geom_bond_distance
B1 C7 1.512(5)
B1 C6 1.527(4)
B1 C34 1.568(5)
C1 N1 1.391(4)
C1 C6 1.405(4)
C1 C2 1.408(4)
C2 C3 1.364(4)
C2 H2 0.9500
C3 C4 1.388(4)
C3 H3 0.9500
C4 C5 1.368(4)
C4 N2 1.433(4)
C5 C6 1.393(4)
C5 H5 0.9500
C7 C8 1.412(4)
C7 C12 1.415(4)
C8 C9 1.361(4)
C8 H8 0.9500
C9 C10 1.387(4)
C9 N3 1.429(4)
C10 C11 1.367(4)
C10 H10 0.9500
C11 C12 1.393(4)
C11 H11 0.9500
C12 N1 1.394(4)
C13 C18 1.371(5)
C13 C14 1.379(5)
C13 N1 1.445(4)
C14 C15 1.389(5)
C14 H14 0.9500
C15 C16 1.368(5)
C15 H15 0.9500
C16 C17 1.367(5)
C16 H16 0.9500
C17 C18 1.379(5)
C17 H17 0.9500
C18 H18 0.9500
C19 C20 1.384(5)
C19 C24 1.400(5)
C19 N2 1.408(4)
C20 C21 1.371(5)
C20 H20 0.9500
C21 C22 1.381(6)
C21 H21 0.9500
C22 C23 1.365(6)
C22 H22 0.9500
C23 C24 1.369(5)
C23 H23 0.9500
C24 C25 1.524(5)
C25 C26 1.508(5)
C25 C32 1.527(5)
C25 C33 1.545(5)
C26 C27 1.387(5)
C26 C31 1.404(5)
C27 C28 1.382(6)
C27 H27 0.9500
C28 C29 1.368(6)
C28 H28 0.9500
C29 C30 1.373(5)
C29 H29 0.9500
C30 C31 1.376(5)
C30 H30 0.9500
C31 N2 1.398(4)
C32 H32A 0.9800
C32 H32B 0.9800
C32 H32C 0.9800
C33 H33A 0.9800
C33 H33B 0.9800
C33 H33C 0.9800
C34 C39 1.390(5)
C34 C35 1.396(5)
C35 C36 1.396(4)
C35 C40 1.502(5)
C36 C37 1.366(5)
C36 H36 0.9500
C37 C38 1.377(5)
C37 C46 1.503(5)
C38 C39 1.394(4)
C38 H38 0.9500
C39 C43 1.509(5)
C40 C42 1.518(5)
C40 C41 1.526(5)
C40 H40 1.0000
C41 H41A 0.9800
C41 H41B 0.9800
C41 H41C 0.9800
C42 H42A 0.9800
C42 H42B 0.9800
C42 H42C 0.9800
C43 C44 1.521(5)
C43 C45 1.522(5)
C43 H43 1.0000
C44 H44A 0.9800
C44 H44B 0.9800
C44 H44C 0.9800
C45 H45A 0.9800
C45 H45B 0.9800
C45 H45C 0.9800
C46 C48 1.494(6)
C46 C47 1.529(6)
C46 H46 1.0000
C47 H47A 0.9800
C47 H47B 0.9800
C47 H47C 0.9800
C48 H48A 0.9800
C48 H48B 0.9800
C48 H48C 0.9800
C49 C50 1.375(5)
C49 N3 1.404(4)
C49 C54 1.406(4)
C50 C51 1.374(5)
C50 H50 0.9500
C51 C52 1.385(5)
C51 H51 0.9500
C52 C53 1.359(5)
C52 H52 0.9500
C53 C54 1.389(5)
C53 H53 0.9500
C54 C55 1.512(5)
C55 C56 1.514(5)
C55 C62 1.520(4)
C55 C63 1.537(5)
C56 C57 1.374(5)
C56 C61 1.399(4)
C57 C58 1.367(5)
C57 H57 0.9500
C58 C59 1.382(4)
C58 H58 0.9500
C59 C60 1.368(5)
C59 H59 0.9500
C60 C61 1.389(4)
C60 H60 0.9500
C61 N3 1.396(4)
C62 H62A 0.9800
C62 H62B 0.9800
C62 H62C 0.9800
C63 H63A 0.9800
C63 H63B 0.9800
C63 H63C 0.9800
